data_7112072
loop_
_publ_author_name
'Fengrui Qu'
'Julia R. Khusnutdinova'
'Nigam P. Rath'
'Liviu M. Mirica'

_publ_section_title
;
 Dioxygen activation by an organometallic Pd(II) precursor: formation of a
 Pd(IV)-OH complex and its C-O bond formation reactivity
;
_journal_name_full Chem.Commun.
_journal_page_first 3036
_journal_paper_doi 10.1039/c3cc49387c
_journal_volume 50
_journal_year 2014
_chemical_formula_moiety 'C19 H34 N3 O Pd, Cl O4'
_chemical_formula_sum 'C19 H34 Cl N3 O5 Pd'
_chemical_formula_weight 526.34
_chemical_name_systematic
; 
 ? 
;
_space_group_IT_number 29
_symmetry_cell_setting orthorhombic
_symmetry_space_group_name_Hall 'P 2c -2ac'
_symmetry_space_group_name_H-M 'P c a 21'
_atom_sites_solution_hydrogens geom
_atom_sites_solution_primary direct
_atom_sites_solution_secondary difmap
_audit_creation_method SHELXL-97
_cell_angle_alpha 90.00
_cell_angle_beta 90.00
_cell_angle_gamma 90.00
_cell_formula_units_Z 4
_cell_length_a 16.768(5)
_cell_length_b 8.477(2)
_cell_length_c 14.704(4)
_cell_measurement_reflns_used 9351
_cell_measurement_temperature 100(2)
_cell_measurement_theta_max 27.15
_cell_measurement_theta_min 2.69
_cell_volume 2090.1(10)
_computing_cell_refinement 'Bruker SAINT'
_computing_data_collection 'Bruker APEX2'
_computing_data_reduction 'Bruker SAINT'
_computing_molecular_graphics 'Bruker SHELXTL'
_computing_publication_material 'Bruker SHELXTL'
_computing_structure_refinement 'SHELXL-97 (Sheldrick, 2008)'
_computing_structure_solution 'SHELXS-97 (Sheldrick, 2008)'
_diffrn_ambient_temperature 100(2)
_diffrn_measured_fraction_theta_full 0.992
_diffrn_measured_fraction_theta_max 0.992
_diffrn_measurement_device_type 'Bruker APEX-II CCD'
_diffrn_measurement_method '\f and \w scans'
_diffrn_radiation_monochromator graphite
_diffrn_radiation_source 'fine-focus sealed tube'
_diffrn_radiation_type MoK\a
_diffrn_radiation_wavelength 0.71073
_diffrn_reflns_av_R_equivalents 0.0682
_diffrn_reflns_av_sigmaI/netI 0.0301
_diffrn_reflns_limit_h_max 21
_diffrn_reflns_limit_h_min -21
_diffrn_reflns_limit_k_max 10
_diffrn_reflns_limit_k_min -10
_diffrn_reflns_limit_l_max 19
_diffrn_reflns_limit_l_min -19
_diffrn_reflns_number 54583
_diffrn_reflns_theta_full 27.58
_diffrn_reflns_theta_max 27.58
_diffrn_reflns_theta_min 2.40
_exptl_absorpt_coefficient_mu 1.052
_exptl_absorpt_correction_T_max 0.8675
_exptl_absorpt_correction_T_min 0.8324
_exptl_absorpt_correction_type multi-scan
_exptl_absorpt_process_details 'sadabs v2008/1'
_exptl_crystal_colour orange
_exptl_crystal_density_diffrn 1.673
_exptl_crystal_density_meas ?
_exptl_crystal_density_method 'not measured'
_exptl_crystal_description rectangular
_exptl_crystal_F_000 1088
_exptl_crystal_size_max 0.18
_exptl_crystal_size_mid 0.15
_exptl_crystal_size_min 0.14
_refine_diff_density_max 0.273
_refine_diff_density_min -0.516
_refine_diff_density_rms 0.060
_refine_ls_abs_structure_details 'Flack H D (1983), Acta Cryst. A39, 876-881'
_refine_ls_abs_structure_Flack -0.005(18)
_refine_ls_extinction_method none
_refine_ls_goodness_of_fit_ref 1.036
_refine_ls_hydrogen_treatment constr
_refine_ls_matrix_type full
_refine_ls_number_parameters 268
_refine_ls_number_reflns 4780
_refine_ls_number_restraints 1
_refine_ls_restrained_S_all 1.035
_refine_ls_R_factor_all 0.0247
_refine_ls_R_factor_gt 0.0215
_refine_ls_shift/su_max 0.001
_refine_ls_shift/su_mean 0.000
_refine_ls_structure_factor_coef Fsqd
_refine_ls_weighting_details 'calc w=1/[\s^2^(Fo^2^)+(0.0239P)^2^+0.3130P] where P=(Fo^2^+2Fc^2^)/3'
_refine_ls_weighting_scheme calc
_refine_ls_wR_factor_gt 0.0482
_refine_ls_wR_factor_ref 0.0498
_reflns_number_gt 4446
_reflns_number_total 4780
_reflns_threshold_expression >2sigma(I)
_cod_data_source_file c3cc49387c.txt
_cod_data_source_block l15612
_cod_depositor_comments
;
The following automatic conversions were performed:

'_exptl_crystal_density_meas' value 'no' was changed to '?' - the
value is perceived as not measured.

Automatic conversion script
Id: cif_fix_values 3008 2015-01-20 13:52:24Z robertas 
;
_cod_original_sg_symbol_H-M Pca2(1)
_cod_database_code 7112072

loop_
_symmetry_equiv_pos_as_xyz
'x, y, z'
'-x, -y, z+1/2'
'x+1/2, -y, z'
'-x+1/2, y, z+1/2'

loop_
_atom_site_label
_atom_site_type_symbol
_atom_site_fract_x
_atom_site_fract_y
_atom_site_fract_z
_atom_site_U_iso_or_equiv
_atom_site_adp_type
_atom_site_occupancy
_atom_site_symmetry_multiplicity
_atom_site_calc_flag
_atom_site_refinement_flags
Pd1 Pd 0.517330(9) 0.396461(16) 0.499806(16) 0.01264(5) Uani 1 1 d .
Cl1 Cl 0.33919(4) 0.95254(7) 0.72949(4) 0.02201(13) Uani 1 1 d .
O1 O 0.56908(11) 0.38323(19) 0.37610(11) 0.0161(4) Uani 1 1 d .
H1 H 0.5917 0.2954 0.3704 0.024 Uiso 1 1 calc R
O2 O 0.28164(13) 1.0729(2) 0.70961(15) 0.0392(5) Uani 1 1 d .
O3 O 0.30666(13) 0.8013(2) 0.70352(16) 0.0452(6) Uani 1 1 d .
O4 O 0.41129(13) 0.9802(2) 0.67986(14) 0.0344(5) Uani 1 1 d .
O5 O 0.35673(16) 0.9487(3) 0.82505(15) 0.0536(6) Uani 1 1 d .
N1 N 0.58447(13) 0.6234(2) 0.52638(13) 0.0171(5) Uani 1 1 d .
N2 N 0.47313(12) 0.4400(2) 0.63228(14) 0.0171(4) Uani 1 1 d .
N3 N 0.62087(12) 0.3000(2) 0.57663(13) 0.0160(4) Uani 1 1 d .
C1 C 0.41611(14) 0.4625(3) 0.43516(16) 0.0159(5) Uani 1 1 d .
C2 C 0.39053(16) 0.6184(3) 0.42412(17) 0.0193(5) Uani 1 1 d .
H2 H 0.4200 0.7019 0.4511 0.023 Uiso 1 1 calc R
C3 C 0.32242(16) 0.6520(3) 0.37412(16) 0.0192(5) Uani 1 1 d .
H3 H 0.3057 0.7584 0.3672 0.023 Uiso 1 1 calc R
C4 C 0.27843(15) 0.5321(3) 0.33404(16) 0.0194(5) Uani 1 1 d .
H4 H 0.2322 0.5561 0.2993 0.023 Uiso 1 1 calc R
C5 C 0.30275(15) 0.3755(3) 0.34531(16) 0.0187(5) Uani 1 1 d .
H5 H 0.2728 0.2929 0.3180 0.022 Uiso 1 1 calc R
C6 C 0.37089(15) 0.3390(3) 0.39644(16) 0.0156(5) Uani 1 1 d .
C7 C 0.39729(15) 0.1714(3) 0.41471(16) 0.0168(5) Uani 1 1 d .
C8 C 0.46794(14) 0.1763(3) 0.48081(15) 0.0180(6) Uani 1 1 d .
H8A H 0.5099 0.1044 0.4580 0.022 Uiso 1 1 calc R
H8B H 0.4500 0.1356 0.5405 0.022 Uiso 1 1 calc R
C9 C 0.32785(16) 0.0785(3) 0.45864(18) 0.0227(6) Uani 1 1 d .
H9A H 0.2838 0.0695 0.4151 0.034 Uiso 1 1 calc R
H9B H 0.3094 0.1342 0.5131 0.034 Uiso 1 1 calc R
H9C H 0.3463 -0.0272 0.4756 0.034 Uiso 1 1 calc R
C10 C 0.42157(17) 0.0880(3) 0.32607(17) 0.0220(6) Uani 1 1 d .
H10A H 0.4664 0.1442 0.2982 0.033 Uiso 1 1 calc R
H10B H 0.3763 0.0873 0.2839 0.033 Uiso 1 1 calc R
H10C H 0.4375 -0.0208 0.3395 0.033 Uiso 1 1 calc R
C11 C 0.55475(17) 0.6896(3) 0.61346(17) 0.0245(6) Uani 1 1 d .
H11A H 0.5483 0.8051 0.6071 0.029 Uiso 1 1 calc R
H11B H 0.5947 0.6700 0.6618 0.029 Uiso 1 1 calc R
C12 C 0.47501(17) 0.6167(3) 0.6416(2) 0.0250(6) Uani 1 1 d .
H12A H 0.4639 0.6450 0.7057 0.030 Uiso 1 1 calc R
H12B H 0.4321 0.6626 0.6037 0.030 Uiso 1 1 calc R
C13 C 0.52748(17) 0.3637(3) 0.70150(18) 0.0249(6) Uani 1 1 d .
H13A H 0.5603 0.4464 0.7308 0.030 Uiso 1 1 calc R
H13B H 0.4945 0.3136 0.7493 0.030 Uiso 1 1 calc R
C14 C 0.58189(15) 0.2412(3) 0.66098(16) 0.0211(5) Uani 1 1 d .
H14A H 0.6233 0.2124 0.7060 0.025 Uiso 1 1 calc R
H14B H 0.5507 0.1451 0.6468 0.025 Uiso 1 1 calc R
C15 C 0.67819(16) 0.4310(3) 0.59759(18) 0.0225(6) Uani 1 1 d .
H15A H 0.6693 0.4681 0.6606 0.027 Uiso 1 1 calc R
H15B H 0.7335 0.3906 0.5934 0.027 Uiso 1 1 calc R
C16 C 0.66827(15) 0.5661(3) 0.53352(19) 0.0215(5) Uani 1 1 d .
H16A H 0.7026 0.6543 0.5539 0.026 Uiso 1 1 calc R
H16B H 0.6868 0.5334 0.4724 0.026 Uiso 1 1 calc R
C17 C 0.58354(17) 0.7411(3) 0.45193(17) 0.0242(6) Uani 1 1 d .
H17A H 0.5321 0.7960 0.4515 0.036 Uiso 1 1 calc R
H17B H 0.5914 0.6874 0.3936 0.036 Uiso 1 1 calc R
H17C H 0.6265 0.8177 0.4614 0.036 Uiso 1 1 calc R
C18 C 0.38943(17) 0.3900(3) 0.6495(2) 0.0248(6) Uani 1 1 d .
H18A H 0.3858 0.2748 0.6458 0.037 Uiso 1 1 calc R
H18B H 0.3543 0.4375 0.6038 0.037 Uiso 1 1 calc R
H18C H 0.3731 0.4248 0.7103 0.037 Uiso 1 1 calc R
C19 C 0.66450(16) 0.1701(3) 0.53176(18) 0.0235(6) Uani 1 1 d .
H19A H 0.6885 0.2086 0.4752 0.035 Uiso 1 1 calc R
H19B H 0.6274 0.0840 0.5179 0.035 Uiso 1 1 calc R
H19C H 0.7065 0.1314 0.5724 0.035 Uiso 1 1 calc R

loop_
_atom_site_aniso_label
_atom_site_aniso_U_11
_atom_site_aniso_U_22
_atom_site_aniso_U_33
_atom_site_aniso_U_23
_atom_site_aniso_U_13
_atom_site_aniso_U_12
Pd1 0.01418(8) 0.01038(7) 0.01335(7) -0.00072(9) -0.00016(10) 0.00005(6)
Cl1 0.0252(3) 0.0196(3) 0.0213(3) 0.0015(2) 0.0031(3) -0.0019(3)
O1 0.0206(10) 0.0136(8) 0.0143(8) 0.0019(6) 0.0006(7) -0.0011(7)
O2 0.0353(13) 0.0293(11) 0.0531(15) 0.0053(10) 0.0109(11) 0.0117(9)
O3 0.0428(13) 0.0231(11) 0.0696(16) -0.0059(11) -0.0086(12) -0.0103(10)
O4 0.0285(11) 0.0326(12) 0.0421(12) 0.0139(9) 0.0126(9) 0.0026(9)
O5 0.0672(18) 0.0690(16) 0.0244(11) -0.0008(12) -0.0016(12) 0.0044(14)
N1 0.0164(10) 0.0148(10) 0.0201(11) -0.0032(7) -0.0008(8) -0.0006(8)
N2 0.0186(11) 0.0157(10) 0.0171(10) -0.0011(8) 0.0018(8) 0.0015(8)
N3 0.0161(10) 0.0164(10) 0.0153(10) -0.0014(8) 0.0007(8) 0.0010(8)
C1 0.0167(12) 0.0161(11) 0.0149(11) 0.0009(9) -0.0009(9) -0.0001(10)
C2 0.0244(14) 0.0133(12) 0.0203(13) -0.0001(9) -0.0001(11) -0.0006(10)
C3 0.0217(13) 0.0171(12) 0.0187(12) 0.0028(10) 0.0034(10) 0.0054(10)
C4 0.0185(13) 0.0225(13) 0.0172(12) 0.0018(10) -0.0011(10) 0.0029(10)
C5 0.0197(13) 0.0182(12) 0.0183(12) 0.0008(9) -0.0009(10) -0.0030(10)
C6 0.0156(13) 0.0146(12) 0.0167(12) 0.0000(9) 0.0010(9) -0.0006(10)
C7 0.0214(13) 0.0108(11) 0.0182(12) -0.0003(9) -0.0015(10) -0.0024(10)
C8 0.0205(12) 0.0108(10) 0.0228(17) 0.0005(9) -0.0024(9) -0.0016(9)
C9 0.0226(14) 0.0178(13) 0.0278(13) 0.0029(10) 0.0003(11) -0.0047(11)
C10 0.0267(15) 0.0179(13) 0.0215(13) -0.0006(10) -0.0017(11) 0.0025(11)
C11 0.0306(15) 0.0165(13) 0.0264(14) -0.0092(10) 0.0005(12) -0.0014(12)
C12 0.0315(17) 0.0186(14) 0.0249(14) -0.0072(11) 0.0046(11) 0.0029(11)
C13 0.0284(16) 0.0322(15) 0.0142(12) 0.0041(10) 0.0015(10) 0.0055(12)
C14 0.0237(14) 0.0228(13) 0.0166(12) 0.0034(10) -0.0005(10) -0.0009(11)
C15 0.0184(13) 0.0237(13) 0.0253(13) -0.0036(11) -0.0049(11) -0.0023(11)
C16 0.0161(13) 0.0180(12) 0.0303(13) -0.0005(10) 0.0004(10) -0.0024(10)
C17 0.0291(15) 0.0174(12) 0.0262(14) 0.0049(10) -0.0017(11) -0.0046(12)
C18 0.0224(15) 0.0250(14) 0.0270(15) 0.0020(11) 0.0076(12) 0.0003(11)
C19 0.0204(13) 0.0235(13) 0.0267(12) -0.0036(10) -0.0036(10) 0.0072(11)

loop_
_atom_type_symbol
_atom_type_description
_atom_type_scat_dispersion_real
_atom_type_scat_dispersion_imag
_atom_type_scat_source
C C 0.0033 0.0016 'International Tables Vol C Tables 4.2.6.8 and 6.1.1.4'
H H 0.0000 0.0000 'International Tables Vol C Tables 4.2.6.8 and 6.1.1.4'
N N 0.0061 0.0033 'International Tables Vol C Tables 4.2.6.8 and 6.1.1.4'
O O 0.0106 0.0060 'International Tables Vol C Tables 4.2.6.8 and 6.1.1.4'
Cl Cl 0.1484 0.1585 'International Tables Vol C Tables 4.2.6.8 and 6.1.1.4'
Pd Pd -0.9988 1.0072 'International Tables Vol C Tables 4.2.6.8 and 6.1.1.4'

loop_
_geom_angle_atom_site_label_1
_geom_angle_atom_site_label_2
_geom_angle_atom_site_label_3
_geom_angle
O1 Pd1 C1 87.29(9)
O1 Pd1 C8 90.02(8)
C1 Pd1 C8 81.36(9)
O1 Pd1 N2 171.73(8)
C1 Pd1 N2 95.18(9)
C8 Pd1 N2 98.15(9)
O1 Pd1 N3 95.83(7)
C1 Pd1 N3 173.45(8)
C8 Pd1 N3 92.85(8)
N2 Pd1 N3 82.54(8)
O1 Pd1 N1 89.37(7)
C1 Pd1 N1 105.25(9)
C8 Pd1 N1 173.32(8)
N2 Pd1 N1 82.37(8)
N3 Pd1 N1 80.60(7)
O4 Cl1 O2 110.34(12)
O4 Cl1 O5 109.24(15)
O2 Cl1 O5 110.70(14)
O4 Cl1 O3 109.25(14)
O2 Cl1 O3 108.86(14)
O5 Cl1 O3 108.41(15)
Pd1 O1 H1 109.5
C17 N1 C11 112.32(19)
C17 N1 C16 106.3(2)
C11 N1 C16 112.3(2)
C17 N1 Pd1 116.08(15)
C11 N1 Pd1 107.64(15)
C16 N1 Pd1 101.78(14)
C18 N2 C12 106.7(2)
C18 N2 C13 109.4(2)
C12 N2 C13 110.6(2)
C18 N2 Pd1 115.94(16)
C12 N2 Pd1 104.49(16)
C13 N2 Pd1 109.51(15)
C19 N3 C14 109.86(19)
C19 N3 C15 109.04(19)
C14 N3 C15 110.99(19)
C19 N3 Pd1 115.67(15)
C14 N3 Pd1 101.74(14)
C15 N3 Pd1 109.39(15)
C2 C1 C6 119.3(2)
C2 C1 Pd1 124.96(18)
C6 C1 Pd1 115.74(17)
C3 C2 C1 120.5(2)
C3 C2 H2 119.7
C1 C2 H2 119.7
C4 C3 C2 120.8(2)
C4 C3 H3 119.6
C2 C3 H3 119.6
C3 C4 C5 119.4(2)
C3 C4 H4 120.3
C5 C4 H4 120.3
C4 C5 C6 120.7(2)
C4 C5 H5 119.7
C6 C5 H5 119.7
C5 C6 C1 119.4(2)
C5 C6 C7 122.7(2)
C1 C6 C7 117.9(2)
C6 C7 C8 108.26(19)
C6 C7 C10 111.0(2)
C8 C7 C10 110.2(2)
C6 C7 C9 109.4(2)
C8 C7 C9 109.32(19)
C10 C7 C9 108.6(2)
C7 C8 Pd1 114.92(16)
C7 C8 H8A 108.5
Pd1 C8 H8A 108.5
C7 C8 H8B 108.5
Pd1 C8 H8B 108.5
H8A C8 H8B 107.5
C7 C9 H9A 109.5
C7 C9 H9B 109.5
H9A C9 H9B 109.5
C7 C9 H9C 109.5
H9A C9 H9C 109.5
H9B C9 H9C 109.5
C7 C10 H10A 109.5
C7 C10 H10B 109.5
H10A C10 H10B 109.5
C7 C10 H10C 109.5
H10A C10 H10C 109.5
H10B C10 H10C 109.5
N1 C11 C12 112.0(2)
N1 C11 H11A 109.2
C12 C11 H11A 109.2
N1 C11 H11B 109.2
C12 C11 H11B 109.2
H11A C11 H11B 107.9
N2 C12 C11 113.3(2)
N2 C12 H12A 108.9
C11 C12 H12A 108.9
N2 C12 H12B 108.9
C11 C12 H12B 108.9
H12A C12 H12B 107.7
C14 C13 N2 113.2(2)
C14 C13 H13A 108.9
N2 C13 H13A 108.9
C14 C13 H13B 108.9
N2 C13 H13B 108.9
H13A C13 H13B 107.7
N3 C14 C13 111.4(2)
N3 C14 H14A 109.3
C13 C14 H14A 109.3
N3 C14 H14B 109.3
C13 C14 H14B 109.3
H14A C14 H14B 108.0
C16 C15 N3 111.5(2)
C16 C15 H15A 109.3
N3 C15 H15A 109.3
C16 C15 H15B 109.3
N3 C15 H15B 109.3
H15A C15 H15B 108.0
N1 C16 C15 113.6(2)
N1 C16 H16A 108.9
C15 C16 H16A 108.9
N1 C16 H16B 108.9
C15 C16 H16B 108.9
H16A C16 H16B 107.7
N1 C17 H17A 109.5
N1 C17 H17B 109.5
H17A C17 H17B 109.5
N1 C17 H17C 109.5
H17A C17 H17C 109.5
H17B C17 H17C 109.5
N2 C18 H18A 109.5
N2 C18 H18B 109.5
H18A C18 H18B 109.5
N2 C18 H18C 109.5
H18A C18 H18C 109.5
H18B C18 H18C 109.5
N3 C19 H19A 109.5
N3 C19 H19B 109.5
H19A C19 H19B 109.5
N3 C19 H19C 109.5
H19A C19 H19C 109.5
H19B C19 H19C 109.5

loop_
_geom_bond_atom_site_label_1
_geom_bond_atom_site_label_2
_geom_bond_distance
Pd1 O1 2.0185(17)
Pd1 C1 2.024(2)
Pd1 C8 2.061(2)
Pd1 N2 2.117(2)
Pd1 N3 2.227(2)
Pd1 N1 2.263(2)
Cl1 O4 1.432(2)
Cl1 O2 1.435(2)
Cl1 O5 1.436(2)
Cl1 O3 1.444(2)
O1 H1 0.8400
N1 C17 1.481(3)
N1 C11 1.484(3)
N1 C16 1.490(3)
N2 C18 1.488(3)
N2 C12 1.505(3)
N2 C13 1.512(3)
N3 C19 1.478(3)
N3 C14 1.488(3)
N3 C15 1.501(3)
C1 C2 1.399(3)
C1 C6 1.413(3)
C2 C3 1.388(4)
C2 H2 0.9500
C3 C4 1.388(4)
C3 H3 0.9500
C4 C5 1.399(3)
C4 H4 0.9500
C5 C6 1.402(4)
C5 H5 0.9500
C6 C7 1.512(3)
C7 C8 1.533(3)
C7 C10 1.538(3)
C7 C9 1.547(3)
C8 H8A 0.9900
C8 H8B 0.9900
C9 H9A 0.9800
C9 H9B 0.9800
C9 H9C 0.9800
C10 H10A 0.9800
C10 H10B 0.9800
C10 H10C 0.9800
C11 C12 1.530(4)
C11 H11A 0.9900
C11 H11B 0.9900
C12 H12A 0.9900
C12 H12B 0.9900
C13 C14 1.505(4)
C13 H13A 0.9900
C13 H13B 0.9900
C14 H14A 0.9900
C14 H14B 0.9900
C15 C16 1.492(4)
C15 H15A 0.9900
C15 H15B 0.9900
C16 H16A 0.9900
C16 H16B 0.9900
C17 H17A 0.9800
C17 H17B 0.9800
C17 H17C 0.9800
C18 H18A 0.9800
C18 H18B 0.9800
C18 H18C 0.9800
C19 H19A 0.9800
C19 H19B 0.9800
C19 H19C 0.9800

loop_
_geom_hbond_atom_site_label_D
_geom_hbond_atom_site_label_H
_geom_hbond_atom_site_label_A
_geom_hbond_distance_DH
_geom_hbond_distance_HA
_geom_hbond_distance_DA
_geom_hbond_angle_DHA
_geom_hbond_site_symmetry_A
C12 H12A O1 0.99 2.58 3.526(3) 160.6 2_665
C15 H15B O3 0.99 2.60 3.309(3) 128.3 3_565
C17 H17B O1 0.98 2.62 3.241(3) 121.6 .
C18 H18A O2 0.98 2.62 3.358(3) 132.3 1_545
C18 H18A O4 0.98 2.58 3.522(3) 160.4 1_545
C19 H19C O3 0.98 2.62 3.481(3) 146.8 3_565
O1 H1 O5 0.84 2.34 3.167(3) 168.4 2_664

loop_
_geom_torsion_atom_site_label_1
_geom_torsion_atom_site_label_2
_geom_torsion_atom_site_label_3
_geom_torsion_atom_site_label_4
_geom_torsion
O1 Pd1 N1 C17 46.41(18)
C1 Pd1 N1 C17 -40.61(19)
N2 Pd1 N1 C17 -133.93(19)
N3 Pd1 N1 C17 142.42(19)
O1 Pd1 N1 C11 173.23(16)
C1 Pd1 N1 C11 86.21(17)
N2 Pd1 N1 C11 -7.11(16)
N3 Pd1 N1 C11 -90.75(16)
O1 Pd1 N1 C16 -68.56(15)
C1 Pd1 N1 C16 -155.58(15)
N2 Pd1 N1 C16 111.10(16)
N3 Pd1 N1 C16 27.45(15)
C1 Pd1 N2 C18 41.39(18)
C8 Pd1 N2 C18 -40.61(18)
N3 Pd1 N2 C18 -132.43(18)
N1 Pd1 N2 C18 146.12(18)
C1 Pd1 N2 C12 -75.75(17)
C8 Pd1 N2 C12 -157.74(16)
N3 Pd1 N2 C12 110.44(16)
N1 Pd1 N2 C12 28.99(16)
C1 Pd1 N2 C13 165.76(17)
C8 Pd1 N2 C13 83.77(17)
N3 Pd1 N2 C13 -8.05(16)
N1 Pd1 N2 C13 -89.50(17)
O1 Pd1 N3 C19 -38.62(17)
C8 Pd1 N3 C19 51.68(18)
N2 Pd1 N3 C19 149.54(18)
N1 Pd1 N3 C19 -127.01(17)
O1 Pd1 N3 C14 -157.62(14)
C8 Pd1 N3 C14 -67.31(15)
N2 Pd1 N3 C14 30.54(14)
N1 Pd1 N3 C14 113.99(15)
O1 Pd1 N3 C15 84.93(15)
C8 Pd1 N3 C15 175.24(16)
N2 Pd1 N3 C15 -86.91(16)
N1 Pd1 N3 C15 -3.46(15)
O1 Pd1 C1 C2 -97.5(2)
C8 Pd1 C1 C2 172.1(2)
N2 Pd1 C1 C2 74.6(2)
N1 Pd1 C1 C2 -8.9(2)
O1 Pd1 C1 C6 80.20(18)
C8 Pd1 C1 C6 -10.23(18)
N2 Pd1 C1 C6 -107.71(18)
N1 Pd1 C1 C6 168.81(17)
C6 C1 C2 C3 -1.3(4)
Pd1 C1 C2 C3 176.29(19)
C1 C2 C3 C4 -0.1(4)
C2 C3 C4 C5 0.8(4)
C3 C4 C5 C6 -0.1(4)
C4 C5 C6 C1 -1.3(4)
C4 C5 C6 C7 176.8(2)
C2 C1 C6 C5 2.0(4)
Pd1 C1 C6 C5 -175.82(18)
C2 C1 C6 C7 -176.2(2)
Pd1 C1 C6 C7 6.0(3)
C5 C6 C7 C8 -173.9(2)
C1 C6 C7 C8 4.3(3)
C5 C6 C7 C10 65.0(3)
C1 C6 C7 C10 -116.8(2)
C5 C6 C7 C9 -54.8(3)
C1 C6 C7 C9 123.3(2)
C6 C7 C8 Pd1 -12.4(2)
C10 C7 C8 Pd1 109.17(19)
C9 C7 C8 Pd1 -131.54(17)
O1 Pd1 C8 C7 -74.61(17)
C1 Pd1 C8 C7 12.65(17)
N2 Pd1 C8 C7 106.70(17)
N3 Pd1 C8 C7 -170.44(17)
C17 N1 C11 C12 111.9(2)
C16 N1 C11 C12 -128.3(2)
Pd1 N1 C11 C12 -17.1(2)
C18 N2 C12 C11 -172.3(2)
C13 N2 C12 C11 68.8(3)
Pd1 N2 C12 C11 -49.0(2)
N1 C11 C12 N2 45.6(3)
C18 N2 C13 C14 111.1(2)
C12 N2 C13 C14 -131.6(2)
Pd1 N2 C13 C14 -17.0(3)
C19 N3 C14 C13 -171.9(2)
C15 N3 C14 C13 67.4(3)
Pd1 N3 C14 C13 -48.9(2)
N2 C13 C14 N3 47.0(3)
C19 N3 C15 C16 104.9(3)
C14 N3 C15 C16 -134.0(2)
Pd1 N3 C15 C16 -22.5(2)
C17 N1 C16 C15 -172.6(2)
C11 N1 C16 C15 64.2(3)
Pd1 N1 C16 C15 -50.6(2)
N3 C15 C16 N1 52.1(3)
